data_1526858
loop_
_publ_author_name
'de Onate Martinez, J.'
'McCusker, L.B.'
'Baerlocher, C.'

_publ_section_title
;
 Characterization and structural analysis of differently prepared samples
 of dehydrated VPI-5
;
_journal_name_full 'Microporous and Mesoporous Materials'
_journal_page_first 99
_journal_page_last 113
_journal_volume 34
_journal_year 2000
_chemical_formula_sum 'Al O4 P'
_chemical_name_systematic 'Al (P O4)'
_space_group_IT_number 8
_symmetry_space_group_name_Hall 'C -2y'
_symmetry_space_group_name_H-M 'C 1 m 1'
_cell_angle_alpha 90
_cell_angle_beta 90
_cell_angle_gamma 90
_cell_formula_units_Z 72
_cell_length_a 18.46799
_cell_length_b 31.97029
_cell_length_c 16.67589
_cell_volume 9845.896
_citation_journal_id_ASTM MIMMFJ
_cod_data_source_file deOnateMartinez_MIMMFJ_2000_230.cif
_cod_data_source_block Al1O4P1
_cod_original_formula_sum 'Al1 O4 P1'
_cod_database_code 1526858

loop_
_symmetry_equiv_pos_as_xyz
x,y,z
x,-y,z
x+1/2,y+1/2,z
x+1/2,-y+1/2,z

loop_
_atom_site_label
_atom_site_type_symbol
_atom_site_fract_x
_atom_site_fract_y
_atom_site_fract_z
_atom_site_occupancy
_atom_site_U_iso_or_equiv
O25 O-2 0.2048 0.2003 0.4973 1 0.0
P6 P+5 0.0876 0.5 0.4044 1 0.0
O7 O-2 0.2445 0.3262 0.144 1 0.0
P14 P+5 0.4287 0.246 0.421 1 0.0
O10 O-2 0.1292 0.3791 0.1257 1 0.0
P19 P+5 0.4109 0 0.1958 1 0.0
Al19 Al+3 0.414 0 0.3825 1 0.0
O75 O-2 0.4776 0 0.5888 1 0.0
O18 O-2 0.119 0.4595 0.3699 1 0.0
O20 O-2 0.1333 0.3712 0.3946 1 0.0
Al6 Al+3 0.0807 0.4108 0.356 1 0.0
O1 O-2 0.1199 0.2185 0.1541 1 0.0
O61 O-2 0.3755 0.0409 0.6442 1 0.0
O69 O-2 0.3852 0.2073 0.8982 1 0.0
O48 O-2 0.3599 0.1246 0.1175 1 0.0
Al2 Al+3 0.0662 0.5 0.1313 1 0.0
O44 O-2 0.2549 0.1684 0.1578 1 0.0
O67 O-2 0.3801 0.0445 0.8694 1 0.0
O68 O-2 0.2403 0.176 0.9037 1 0.0
Al15 Al+3 0.347 0.1629 0.36 1 0.0
O27 O-2 0.2502 0.2559 0.6078 1 0.0
Al11 Al+3 0.0779 0.2511 0.858 1 0.0
P3 P+5 0.0787 0.4108 0.1646 1 0.0
O37 O-2 0.5061 0 0.8862 1 0.0
O56 O-2 0.3745 0.1228 0.4208 1 0.0
O43 O-2 0.0898 0.4339 0.7755 1 0.0
O21 O-2 0.0872 0.2713 0.2607 1 0.0
Al18 Al+3 0.3266 0.1689 0.8654 1 0.0
O28 O-2 0.2476 0.3284 0.641 1 0.0
O15 O-2 0.2586 0.2445 0.3856 1 0.0
O24 O-2 0.1033 0.4552 0.6345 1 0.0
P13 P+5 0.3366 0.1614 0.1692 1 0.0
O45 O-2 0.3632 0.2895 0.1473 1 0.0
O39 O-2 0.1101 0.4605 0.9288 1 0.0
O50 O-2 0.4114 0.0739 0.0008 1 0.0
P9 P+5 0.0798 0.4196 0.6894 1 0.0
O8 O-2 0.1006 0.2938 0.1205 1 0.0
O31 O-2 0.1313 0.3831 0.6767 1 0.0
O46 O-2 0.3818 0.0393 0.1545 1 0.0
P2 P+5 0.0759 0.258 0.174 1 0.0
P1 P+5 0.2893 0.2931 0.1879 1 0.0
Al10 Al+3 0.2862 0.289 0.844 1 0.0
O22 O-2 0.0718 0.4027 0.2544 1 0.0
O47 O-2 0.3773 0.2 0.139 1 0.0
O51 O-2 0.3821 0.2852 0.4132 1 0.0
Al8 Al+3 0.0705 0.5 0.5907 1 0.0
Al3 Al+3 0.1634 0.3317 0.0951 1 0.0
O23 O-2 0.1086 0.2225 0.6156 1 0.0
O74 O-2 0.3869 0 0.2834 1 0.0
O14 O-2 0.2953 0.3063 0.2762 1 0.0
O12 O-2 0.1739 0.3293 -0.0074 1 0.0
O35 O-2 0.2956 0.2796 0.7436 1 0.0
P5 P+5 0.2142 0.2063 0.4074 1 0.0
O71 O-2 0.3574 0.1212 0.8969 1 0.0
O11 O-2 -0.004 0.2477 0.1654 1 0.0
O42 O-2 0.096 0.2383 0.7592 1 0.0
P20 P+5 0.418 0 0.6522 1 0.0
O52 O-2 0.3847 0.0459 0.4272 1 0.0
P4 P+5 0.163 0.334 0.4424 1 0.0
Al17 Al+3 0.4196 0.0882 0.6308 1 0.0
O5 O-2 0.2528 0.2506 0.1873 1 0.0
O72 O-2 0.4872 0.2562 0.8759 1 0.0
O70 O-2 0.4855 0.0948 0.8857 1 0.0
O4 O-2 0.0365 0.5 0.0333 1 0.0
O64 O-2 0.4381 0.2373 0.5106 1 0.0
P7 P+5 0.2918 0.2886 0.6541 1 0.0
P10 P+5 0.1584 0.3344 0.9026 1 0.0
P11 P+5 0.207 0.2159 0.9397 1 0.0
O60 O-2 0.3698 0.2881 0.6236 1 0.0
Al4 Al+3 0.2961 0.2932 0.3769 1 0.0
P15 P+5 0.4249 0.087 0.4429 1 0.0
P12 P+5 0.0667 0.5 0.948 1 0.0
O58 O-2 0.3524 0.153 0.2583 1 0.0
O32 O-2 -0.0079 0.2534 0.6703 1 0.0
O17 O-2 0.1373 0.2091 0.3734 1 0.0
Al1 Al+3 0.2106 0.2137 0.1293 1 0.0
O53 O-2 0.2563 0.1679 0.3803 1 0.0
O54 O-2 0.3938 0.2082 0.3806 1 0.0
O55 O-2 0.4936 0.0907 0.3921 1 0.0
O2 O-2 0.1112 0.4544 0.155 1 0.0
Al7 Al+3 0.1982 0.2122 0.5968 1 0.0
O6 O-2 0.4931 0 0.195 1 0.0
O29 O-2 0.104 0.2974 0.666 1 0.0
O63 O-2 0.3533 0.1245 0.6487 1 0.0
O65 O-2 0.4438 0.0921 0.5314 1 0.0
P18 P+5 0.408 0.0842 0.9108 1 0.0
Al20 Al+3 0.4244 0 0.837 1 0.0
O19 O-2 0.1236 0.2945 0.4158 1 0.0
O33 O-2 0.1412 0.3411 0.5294 1 0.0
O34 O-2 0.233 0.3324 0.8626 1 0.0
O57 O-2 0.5025 0.2546 0.3868 1 0.0
P16 P+5 0.3167 0.1655 0.6704 1 0.0
O13 O-2 0.2441 0.3286 0.4299 1 0.0
Al14 Al+3 0.4146 0.0817 0.1027 1 0.0
O16 O-2 0.5067 0 0.3876 1 0.0
O40 O-2 0.1033 0.3027 0.8705 1 0.0
O49 O-2 0.4259 0.2512 0.0132 1 0.0
P17 P+5 0.4165 0.2504 0.9214 1 0.0
Al5 Al+3 0.0899 0.2546 0.3588 1 0.0
P8 P+5 0.0746 0.2529 0.6749 1 0.0
O59 O-2 0.2372 0.1703 0.6464 1 0.0
O26 O-2 0.1023 0.5 0.4942 1 0.0
O66 O-2 0.3672 0.2866 0.8954 1 0.0
O76 O-2 0.4478 0 0.7371 1 0.0
O30 O-2 -0.0002 0.4061 0.682 1 0.0
Al13 Al+3 0.4151 0.2481 0.1161 1 0.0
O41 O-2 0.1278 0.3782 0.8964 1 0.0
Al16 Al+3 0.417 0.2419 0.6107 1 0.0
O38 O-2 0.1252 0.2192 0.9232 1 0.0
Al9 Al+3 0.1562 0.3375 0.6305 1 0.0
Al12 Al+3 0.0745 0.4199 0.8736 1 0.0
O9 O-2 0.0021 0.407 0.131 1 0.0
O3 O-2 0.2262 0.223 0.0284 1 0.0
O62 O-2 0.3675 0.1978 0.6325 1 0.0
O36 O-2 0.2379 0.249 0.8846 1 0.0
O73 O-2 0.3243 0.17 0.7618 1 0.0
